data_7237000
loop_
_publ_author_name
'Smetana, Volodymyr'
'Mudryk, Yaroslav'
'Pecharsky, Vitalij K.'
'Mudring, Anja-Verena'

_publ_section_title
;
 Controlling magnetism via transition metal exchange in the series of
 intermetallics Eu(T1,T2)5In (T = Cu, Ag, Au)
;
_journal_issue 6
_journal_name_full 'Journal of Materials Chemistry C'
_journal_page_first 1353
_journal_paper_doi 10.1039/C7TC04964A
_journal_volume 6
_journal_year 2018
_chemical_formula_sum 'Ag3.31 Cu1.69 Eu In'
_chemical_formula_weight 731.10
_space_group_IT_number 62
_space_group_name_Hall '-P 2ac 2n'
_space_group_name_H-M_alt 'P n m a'
_symmetry_cell_setting orthorhombic
_symmetry_space_group_name_H-M 'P n m a'
_atom_sites_solution_primary direct
_atom_sites_solution_secondary difmap
_audit_creation_method SHELXL-97
_audit_update_record
;
2017-08-01 deposited with the CCDC.
2017-12-18 downloaded from the CCDC.
;
_cell_angle_alpha 90.00
_cell_angle_beta 90.00
_cell_angle_gamma 90.00
_cell_formula_units_Z 4
_cell_length_a 8.9113(7)
_cell_length_b 5.3870(5)
_cell_length_c 11.2599(8)
_cell_measurement_reflns_used 6985
_cell_measurement_temperature 293(2)
_cell_measurement_theta_max 31.87
_cell_measurement_theta_min 2.92
_cell_volume 540.53(8)
_computing_structure_refinement 'SHELXL-97 (Sheldrick, 1997)'
_computing_structure_solution 'SHELXS-97 (Sheldrick, 1990)'
_diffrn_ambient_temperature 293(2)
_diffrn_measured_fraction_theta_full 0.973
_diffrn_measured_fraction_theta_max 0.973
_diffrn_measurement_device_type 'Bruker Venture'
_diffrn_radiation_monochromator graphite
_diffrn_radiation_source 'fine-focus sealed tube'
_diffrn_radiation_type MoK\a
_diffrn_radiation_wavelength 0.71073
_diffrn_reflns_av_R_equivalents 0.0264
_diffrn_reflns_av_sigmaI/netI 0.0206
_diffrn_reflns_limit_h_max 13
_diffrn_reflns_limit_h_min -10
_diffrn_reflns_limit_k_max 7
_diffrn_reflns_limit_k_min -7
_diffrn_reflns_limit_l_max 16
_diffrn_reflns_limit_l_min -16
_diffrn_reflns_number 6985
_diffrn_reflns_theta_full 31.87
_diffrn_reflns_theta_max 31.87
_diffrn_reflns_theta_min 2.92
_exptl_absorpt_coefficient_mu 33.701
_exptl_absorpt_correction_T_max 0.003
_exptl_absorpt_correction_T_min 0.002
_exptl_absorpt_correction_type empirical
_exptl_absorpt_process_details 'Blessing, 1995'
_exptl_crystal_density_diffrn 8.984
_exptl_crystal_density_method 'not measured'
_exptl_crystal_description 'irregular fragment'
_exptl_crystal_F_000 1266
_exptl_crystal_size_max 0.14
_exptl_crystal_size_mid 0.12
_exptl_crystal_size_min 0.10
_refine_diff_density_max 1.110
_refine_diff_density_min -1.358
_refine_diff_density_rms 0.282
_refine_ls_extinction_method none
_refine_ls_goodness_of_fit_ref 1.080
_refine_ls_matrix_type full
_refine_ls_number_parameters 43
_refine_ls_number_reflns 975
_refine_ls_number_restraints 0
_refine_ls_restrained_S_all 1.080
_refine_ls_R_factor_all 0.0290
_refine_ls_R_factor_gt 0.0212
_refine_ls_shift/su_max 0.001
_refine_ls_shift/su_mean 0.000
_refine_ls_structure_factor_coef Fsqd
_refine_ls_weighting_details 'calc w=1/[\s^2^(Fo^2^)+(0.0157P)^2^+0.5904P] where P=(Fo^2^+2Fc^2^)/3'
_refine_ls_weighting_scheme calc
_refine_ls_wR_factor_gt 0.0372
_refine_ls_wR_factor_ref 0.0391
_reflns_number_gt 841
_reflns_number_total 975
_reflns_threshold_expression >2sigma(I)
_cod_data_source_file c7tc04964a2.cif
_cod_data_source_block af1b
_cod_original_sg_symbol_H-M Pnma
_cod_database_code 7237000

loop_
_symmetry_equiv_pos_as_xyz
'x, y, z'
'-x+1/2, -y, z+1/2'
'-x, y+1/2, -z'
'x+1/2, -y+1/2, -z+1/2'
'-x, -y, -z'
'x-1/2, y, -z-1/2'
'x, -y-1/2, z'
'-x-1/2, y-1/2, z-1/2'

loop_
_atom_site_label
_atom_site_type_symbol
_atom_site_fract_x
_atom_site_fract_y
_atom_site_fract_z
_atom_site_U_iso_or_equiv
_atom_site_adp_type
_atom_site_occupancy
_atom_site_symmetry_multiplicity
_atom_site_calc_flag
_atom_site_refinement_flags
Eu1 Eu 0.24249(3) 0.2500 0.56167(3) 0.01609(9) Uani 1 2 d S
In2 In 0.35377(4) 0.2500 0.85431(4) 0.01610(11) Uani 1 2 d S
Ag3 Ag 0.43432(5) 0.50473(8) 0.30621(3) 0.01710(16) Uani 0.386(5) 1 d P
Cu3 Cu 0.43432(5) 0.50473(8) 0.30621(3) 0.01710(16) Uani 0.614(5) 1 d P
Ag4 Ag 0.08734(5) 0.2500 0.01519(4) 0.01838(17) Uani 0.890(6) 2 d SP
Cu4 Cu 0.08734(5) 0.2500 0.01519(4) 0.01838(17) Uani 0.110(6) 2 d SP
Ag5 Ag 0.18552(5) 0.2500 0.25012(5) 0.01694(18) Uani 0.646(6) 2 d SP
Cu5 Cu 0.18552(5) 0.2500 0.25012(5) 0.01694(18) Uani 0.354(6) 2 d SP
Ag6 Ag 0.44279(5) 0.2500 0.09111(4) 0.02133(12) Uani 1 2 d S

loop_
_atom_site_aniso_label
_atom_site_aniso_U_11
_atom_site_aniso_U_22
_atom_site_aniso_U_33
_atom_site_aniso_U_23
_atom_site_aniso_U_13
_atom_site_aniso_U_12
Eu1 0.01479(15) 0.01586(17) 0.01760(16) 0.000 -0.00092(11) 0.000
In2 0.0149(2) 0.0201(3) 0.0134(2) 0.000 -0.00063(15) 0.000
Ag3 0.0181(2) 0.0165(3) 0.0167(2) -0.00334(16) -0.00087(16) 0.00185(17)
Cu3 0.0181(2) 0.0165(3) 0.0167(2) -0.00334(16) -0.00087(16) 0.00185(17)
Ag4 0.0219(3) 0.0199(3) 0.0133(3) 0.000 0.00130(18) 0.000
Cu4 0.0219(3) 0.0199(3) 0.0133(3) 0.000 0.00130(18) 0.000
Ag5 0.0124(3) 0.0207(3) 0.0177(3) 0.000 0.00033(19) 0.000
Cu5 0.0124(3) 0.0207(3) 0.0177(3) 0.000 0.00033(19) 0.000
Ag6 0.0198(2) 0.0297(3) 0.0145(2) 0.000 -0.00080(17) 0.000

loop_
_atom_type_symbol
_atom_type_description
_atom_type_scat_dispersion_real
_atom_type_scat_dispersion_imag
_atom_type_scat_source
Cu Cu 0.3201 1.2651 'International Tables Vol C Tables 4.2.6.8 and 6.1.1.4'
Ag Ag -0.8971 1.1015 'International Tables Vol C Tables 4.2.6.8 and 6.1.1.4'
In In -0.7276 1.3100 'International Tables Vol C Tables 4.2.6.8 and 6.1.1.4'
Eu Eu -0.1578 3.6682 'International Tables Vol C Tables 4.2.6.8 and 6.1.1.4'

loop_
_geom_angle_atom_site_label_1
_geom_angle_atom_site_label_2
_geom_angle_atom_site_label_3
_geom_angle
_geom_angle_site_symmetry_1
_geom_angle_site_symmetry_3
Cu4 Eu1 Ag4 0.000(16) 2_565 2_565
Cu4 Eu1 Cu4 118.444(18) 2_565 2
Ag4 Eu1 Cu4 118.444(18) 2_565 2
Cu4 Eu1 Ag4 118.444(18) 2_565 2
Ag4 Eu1 Ag4 118.444(18) 2_565 2
Cu4 Eu1 Ag4 0.000(16) 2 2
Cu4 Eu1 Ag6 175.809(15) 2_565 2
Ag4 Eu1 Ag6 175.809(15) 2_565 2
Cu4 Eu1 Ag6 62.636(12) 2 2
Ag4 Eu1 Ag6 62.636(12) 2 2
Cu4 Eu1 Ag6 62.636(12) 2_565 2_565
Ag4 Eu1 Ag6 62.636(12) 2_565 2_565
Cu4 Eu1 Ag6 175.809(15) 2 2_565
Ag4 Eu1 Ag6 175.809(15) 2 2_565
Ag6 Eu1 Ag6 115.970(17) 2 2_565
Cu4 Eu1 Ag6 108.436(11) 2_565 6_556
Ag4 Eu1 Ag6 108.436(11) 2_565 6_556
Cu4 Eu1 Ag6 108.436(11) 2 6_556
Ag4 Eu1 Ag6 108.436(11) 2 6_556
Ag6 Eu1 Ag6 67.637(10) 2 6_556
Ag6 Eu1 Ag6 67.637(10) 2_565 6_556
Cu4 Eu1 Cu4 59.279(9) 2_565 6_656
Ag4 Eu1 Cu4 59.279(9) 2_565 6_656
Cu4 Eu1 Cu4 59.279(9) 2 6_656
Ag4 Eu1 Cu4 59.279(9) 2 6_656
Ag6 Eu1 Cu4 121.910(9) 2 6_656
Ag6 Eu1 Cu4 121.910(9) 2_565 6_656
Ag6 Eu1 Cu4 131.485(15) 6_556 6_656
Cu4 Eu1 Ag4 59.279(9) 2_565 6_656
Ag4 Eu1 Ag4 59.279(9) 2_565 6_656
Cu4 Eu1 Ag4 59.279(9) 2 6_656
Ag4 Eu1 Ag4 59.279(9) 2 6_656
Ag6 Eu1 Ag4 121.910(9) 2 6_656
Ag6 Eu1 Ag4 121.910(9) 2_565 6_656
Ag6 Eu1 Ag4 131.485(15) 6_556 6_656
Cu4 Eu1 Ag4 0.000(16) 6_656 6_656
Cu4 Eu1 Cu3 91.445(12) 2_565 2_565
Ag4 Eu1 Cu3 91.445(12) 2_565 2_565
Cu4 Eu1 Cu3 133.304(13) 2 2_565
Ag4 Eu1 Cu3 133.304(13) 2 2_565
Ag6 Eu1 Cu3 90.235(13) 2 2_565
Ag6 Eu1 Cu3 49.617(11) 2_565 2_565
Ag6 Eu1 Cu3 92.776(13) 6_556 2_565
Cu4 Eu1 Cu3 131.186(13) 6_656 2_565
Ag4 Eu1 Cu3 131.186(13) 6_656 2_565
Cu4 Eu1 Ag3 91.445(12) 2_565 2_565
Ag4 Eu1 Ag3 91.445(12) 2_565 2_565
Cu4 Eu1 Ag3 133.304(13) 2 2_565
Ag4 Eu1 Ag3 133.304(13) 2 2_565
Ag6 Eu1 Ag3 90.235(13) 2 2_565
Ag6 Eu1 Ag3 49.617(11) 2_565 2_565
Ag6 Eu1 Ag3 92.776(13) 6_556 2_565
Cu4 Eu1 Ag3 131.186(13) 6_656 2_565
Ag4 Eu1 Ag3 131.186(13) 6_656 2_565
Cu3 Eu1 Ag3 0.000(12) 2_565 2_565
Cu4 Eu1 Cu3 133.304(13) 2_565 8_656
Ag4 Eu1 Cu3 133.304(13) 2_565 8_656
Cu4 Eu1 Cu3 91.445(12) 2 8_656
Ag4 Eu1 Cu3 91.445(12) 2 8_656
Ag6 Eu1 Cu3 49.617(11) 2 8_656
Ag6 Eu1 Cu3 90.235(13) 2_565 8_656
Ag6 Eu1 Cu3 92.776(13) 6_556 8_656
Cu4 Eu1 Cu3 131.186(13) 6_656 8_656
Ag4 Eu1 Cu3 131.186(13) 6_656 8_656
Cu3 Eu1 Cu3 45.223(16) 2_565 8_656
Ag3 Eu1 Cu3 45.223(16) 2_565 8_656
Ag6 In2 Cu3 114.056(17) 1_556 3_646
Ag6 In2 Cu3 114.055(17) 1_556 5_666
Cu3 In2 Cu3 53.629(19) 3_646 5_666
Ag6 In2 Ag3 114.056(17) 1_556 3_646
Cu3 In2 Ag3 0.00(2) 3_646 3_646
Cu3 In2 Ag3 53.629(19) 5_666 3_646
Ag6 In2 Ag3 114.055(17) 1_556 5_666
Cu3 In2 Ag3 53.629(19) 3_646 5_666
Cu3 In2 Ag3 0.000(12) 5_666 5_666
Ag3 In2 Ag3 53.629(19) 3_646 5_666
Ag6 In2 Cu3 115.210(17) 1_556 8_656
Cu3 In2 Cu3 104.286(14) 3_646 8_656
Cu3 In2 Cu3 130.734(16) 5_666 8_656
Ag3 In2 Cu3 104.286(14) 3_646 8_656
Ag3 In2 Cu3 130.734(16) 5_666 8_656
Ag6 In2 Ag3 115.210(17) 1_556 8_656
Cu3 In2 Ag3 104.286(14) 3_646 8_656
Cu3 In2 Ag3 130.734(16) 5_666 8_656
Ag3 In2 Ag3 104.286(14) 3_646 8_656
Ag3 In2 Ag3 130.734(16) 5_666 8_656
Cu3 In2 Ag3 0.00(2) 8_656 8_656
Ag6 In2 Ag3 115.210(17) 1_556 2_565
Cu3 In2 Ag3 130.734(16) 3_646 2_565
Cu3 In2 Ag3 104.286(14) 5_666 2_565
Ag3 In2 Ag3 130.734(16) 3_646 2_565
Ag3 In2 Ag3 104.286(14) 5_666 2_565
Cu3 In2 Ag3 53.458(19) 8_656 2_565
Ag3 In2 Ag3 53.458(19) 8_656 2_565
Ag6 In2 Cu3 115.210(17) 1_556 2_565
Cu3 In2 Cu3 130.734(16) 3_646 2_565
Cu3 In2 Cu3 104.286(14) 5_666 2_565
Ag3 In2 Cu3 130.734(16) 3_646 2_565
Ag3 In2 Cu3 104.286(14) 5_666 2_565
Cu3 In2 Cu3 53.458(19) 8_656 2_565
Ag3 In2 Cu3 53.458(19) 8_656 2_565
Ag3 In2 Cu3 0.000(16) 2_565 2_565
Ag6 In2 Cu5 114.444(12) 1_556 2
Cu3 In2 Cu5 54.615(14) 3_646 2
Cu3 In2 Cu5 104.021(18) 5_666 2
Ag3 In2 Cu5 54.615(14) 3_646 2
Ag3 In2 Cu5 104.021(18) 5_666 2
Cu3 In2 Cu5 54.128(13) 8_656 2
Ag3 In2 Cu5 54.128(13) 8_656 2
Ag3 In2 Cu5 103.470(17) 2_565 2
Cu3 In2 Cu5 103.470(17) 2_565 2
Ag6 In2 Ag5 114.444(12) 1_556 2
Cu3 In2 Ag5 54.615(14) 3_646 2
Cu3 In2 Ag5 104.021(18) 5_666 2
Ag3 In2 Ag5 54.615(14) 3_646 2
Ag3 In2 Ag5 104.021(18) 5_666 2
Cu3 In2 Ag5 54.128(13) 8_656 2
Ag3 In2 Ag5 54.128(13) 8_656 2
Ag3 In2 Ag5 103.470(17) 2_565 2
Cu3 In2 Ag5 103.470(17) 2_565 2
Cu5 In2 Ag5 0.000(19) 2 2
Ag6 In2 Cu5 114.444(12) 1_556 2_565
Cu3 In2 Cu5 104.021(18) 3_646 2_565
Cu3 In2 Cu5 54.615(14) 5_666 2_565
Ag3 In2 Cu5 104.021(18) 3_646 2_565
Ag3 In2 Cu5 54.615(14) 5_666 2_565
Cu3 In2 Cu5 103.470(17) 8_656 2_565
Ag3 In2 Cu5 103.470(17) 8_656 2_565
Ag3 In2 Cu5 54.128(13) 2_565 2_565
Cu3 In2 Cu5 54.128(13) 2_565 2_565
Cu5 In2 Cu5 131.11(2) 2 2_565
Ag5 In2 Cu5 131.11(2) 2 2_565
Cu3 Ag3 Ag3 0.00(2) 7_575 7_575
Cu3 Ag3 Ag5 120.763(11) 7_575 .
Ag3 Ag3 Ag5 120.763(11) 7_575 .
Cu3 Ag3 Cu5 120.531(11) 7_575 6_656
Ag3 Ag3 Cu5 120.531(11) 7_575 6_656
Ag5 Ag3 Cu5 111.700(16) . 6_656
Cu3 Ag3 Ag5 120.531(11) 7_575 6_656
Ag3 Ag3 Ag5 120.531(11) 7_575 6_656
Ag5 Ag3 Ag5 111.700(16) . 6_656
Cu5 Ag3 Ag5 0.00(2) 6_656 6_656
Cu3 Ag3 Cu4 60.767(11) 7_575 2_565
Ag3 Ag3 Cu4 60.767(11) 7_575 2_565
Ag5 Ag3 Cu4 113.30(2) . 2_565
Cu5 Ag3 Cu4 120.76(2) 6_656 2_565
Ag5 Ag3 Cu4 120.76(2) 6_656 2_565
Cu3 Ag3 Ag4 60.767(11) 7_575 2_565
Ag3 Ag3 Ag4 60.767(11) 7_575 2_565
Ag5 Ag3 Ag4 113.30(2) . 2_565
Cu5 Ag3 Ag4 120.76(2) 6_656 2_565
Ag5 Ag3 Ag4 120.76(2) 6_656 2_565
Cu4 Ag3 Ag4 0.00(2) 2_565 2_565
Cu3 Ag3 Cu3 180.0 7_575 7_565
Ag3 Ag3 Cu3 180.0 7_575 7_565
Ag5 Ag3 Cu3 59.237(11) . 7_565
Cu5 Ag3 Cu3 59.469(11) 6_656 7_565
Ag5 Ag3 Cu3 59.469(11) 6_656 7_565
Cu4 Ag3 Cu3 119.233(11) 2_565 7_565
Ag4 Ag3 Cu3 119.233(11) 2_565 7_565
Cu3 Ag3 Ag3 180.0 7_575 7_565
Ag3 Ag3 Ag3 180.0 7_575 7_565
Ag5 Ag3 Ag3 59.237(11) . 7_565
Cu5 Ag3 Ag3 59.469(11) 6_656 7_565
Ag5 Ag3 Ag3 59.469(11) 6_656 7_565
Cu4 Ag3 Ag3 119.233(11) 2_565 7_565
Ag4 Ag3 Ag3 119.233(11) 2_565 7_565
Cu3 Ag3 Ag3 0.00(2) 7_565 7_565
Cu3 Ag3 Ag6 119.522(10) 7_575 .
Ag3 Ag3 Ag6 119.522(10) 7_575 .
Ag5 Ag3 Ag6 64.256(16) . .
Cu5 Ag3 Ag6 61.507(16) 6_656 .
Ag5 Ag3 Ag6 61.507(16) 6_656 .
Cu4 Ag3 Ag6 177.46(2) 2_565 .
Ag4 Ag3 Ag6 177.46(2) 2_565 .
Cu3 Ag3 Ag6 60.478(10) 7_565 .
Ag3 Ag3 Ag6 60.478(10) 7_565 .
Cu3 Ag3 Cu4 119.456(10) 7_575 6_656
Ag3 Ag3 Cu4 119.456(10) 7_575 6_656
Ag5 Ag3 Cu4 108.781(19) . 6_656
Cu5 Ag3 Cu4 60.952(17) 6_656 6_656
Ag5 Ag3 Cu4 60.952(17) 6_656 6_656
Cu4 Ag3 Cu4 69.403(13) 2_565 6_656
Ag4 Ag3 Cu4 69.403(13) 2_565 6_656
Cu3 Ag3 Cu4 60.544(10) 7_565 6_656
Ag3 Ag3 Cu4 60.544(10) 7_565 6_656
Ag6 Ag3 Cu4 111.792(18) . 6_656
Cu3 Ag4 Ag3 0.000(8) 8_655 8_655
Cu3 Ag4 Cu3 58.47(2) 8_655 2_564
Ag3 Ag4 Cu3 58.47(2) 8_655 2_564
Cu3 Ag4 Ag3 58.47(2) 8_655 2_564
Ag3 Ag4 Ag3 58.47(2) 8_655 2_564
Cu3 Ag4 Ag3 0.00(2) 2_564 2_564
Cu3 Ag4 Ag5 148.008(14) 8_655 .
Ag3 Ag4 Ag5 148.008(14) 8_655 .
Cu3 Ag4 Ag5 148.008(14) 2_564 .
Ag3 Ag4 Ag5 148.008(14) 2_564 .
Cu3 Ag4 Cu3 146.315(19) 8_655 6_556
Ag3 Ag4 Cu3 146.315(19) 8_655 6_556
Cu3 Ag4 Cu3 110.597(13) 2_564 6_556
Ag3 Ag4 Cu3 110.597(13) 2_564 6_556
Ag5 Ag4 Cu3 57.941(15) . 6_556
Cu3 Ag4 Ag3 146.315(19) 8_655 6_556
Ag3 Ag4 Ag3 146.315(19) 8_655 6_556
Cu3 Ag4 Ag3 110.597(13) 2_564 6_556
Ag3 Ag4 Ag3 110.597(13) 2_564 6_556
Ag5 Ag4 Ag3 57.941(15) . 6_556
Cu3 Ag4 Ag3 0.000(18) 6_556 6_556
Cu3 Ag4 Cu3 110.597(13) 8_655 4_455
Ag3 Ag4 Cu3 110.597(13) 8_655 4_455
Cu3 Ag4 Cu3 146.315(19) 2_564 4_455
Ag3 Ag4 Cu3 146.315(19) 2_564 4_455
Ag5 Ag4 Cu3 57.941(15) . 4_455
Cu3 Ag4 Cu3 58.91(2) 6_556 4_455
Ag3 Ag4 Cu3 58.91(2) 6_556 4_455
Cu3 Ag4 Ag3 110.597(13) 8_655 4_455
Ag3 Ag4 Ag3 110.597(13) 8_655 4_455
Cu3 Ag4 Ag3 146.315(19) 2_564 4_455
Ag3 Ag4 Ag3 146.315(19) 2_564 4_455
Ag5 Ag4 Ag3 57.941(15) . 4_455
Cu3 Ag4 Ag3 58.91(2) 6_556 4_455
Ag3 Ag4 Ag3 58.91(2) 6_556 4_455
Cu3 Ag4 Ag3 0.00(2) 4_455 4_455
Cu3 Ag4 In2 61.911(14) 8_655 1_554
Ag3 Ag4 In2 61.911(14) 8_655 1_554
Cu3 Ag4 In2 61.911(14) 2_564 1_554
Ag3 Ag4 In2 61.911(14) 2_564 1_554
Ag5 Ag4 In2 109.04(2) . 1_554
Cu3 Ag4 In2 145.654(14) 6_556 1_554
Ag3 Ag4 In2 145.654(14) 6_556 1_554
Cu3 Ag4 In2 145.654(14) 4_455 1_554
Ag3 Ag4 In2 145.654(14) 4_455 1_554
Cu3 Ag4 Cu4 56.578(15) 8_655 5
Ag3 Ag4 Cu4 56.578(15) 8_655 5
Cu3 Ag4 Cu4 106.85(2) 2_564 5
Ag3 Ag4 Cu4 106.85(2) 2_564 5
Ag5 Ag4 Cu4 105.065(18) . 5
Cu3 Ag4 Cu4 105.01(2) 6_556 5
Ag3 Ag4 Cu4 105.01(2) 6_556 5
Cu3 Ag4 Cu4 54.020(15) 4_455 5
Ag3 Ag4 Cu4 54.020(15) 4_455 5
In2 Ag4 Cu4 109.216(17) 1_554 5
Ag3 Ag5 Cu3 61.53(2) . 7_565
Ag3 Ag5 Ag3 61.53(2) . 7_565
Cu3 Ag5 Ag3 0.00(2) 7_565 7_565
Ag3 Ag5 Cu3 179.759(16) . 4_455
Cu3 Ag5 Cu3 118.705(18) 7_565 4_455
Ag3 Ag5 Cu3 118.705(18) 7_565 4_455
Ag3 Ag5 Ag3 179.759(16) . 4_455
Cu3 Ag5 Ag3 118.705(18) 7_565 4_455
Ag3 Ag5 Ag3 118.705(18) 7_565 4_455
Cu3 Ag5 Ag3 0.00(2) 4_455 4_455
Ag3 Ag5 Cu3 118.705(18) . 6_556
Cu3 Ag5 Cu3 179.759(16) 7_565 6_556
Ag3 Ag5 Cu3 179.759(16) 7_565 6_556
Cu3 Ag5 Cu3 61.06(2) 4_455 6_556
Ag3 Ag5 Cu3 61.06(2) 4_455 6_556
Ag3 Ag5 Ag3 118.705(18) . 6_556
Cu3 Ag5 Ag3 179.759(16) 7_565 6_556
Ag3 Ag5 Ag3 179.759(16) 7_565 6_556
Cu3 Ag5 Ag3 61.06(2) 4_455 6_556
Ag3 Ag5 Ag3 61.06(2) 4_455 6_556
Cu3 Ag5 Ag3 0.000(18) 6_556 6_556
Ag3 Ag5 Ag4 118.881(19) . .
Cu3 Ag5 Ag4 118.881(19) 7_565 .
Ag3 Ag5 Ag4 118.881(19) 7_565 .
Cu3 Ag5 Ag4 61.107(15) 4_455 .
Ag3 Ag5 Ag4 61.107(15) 4_455 .
Cu3 Ag5 Ag4 61.107(15) 6_556 .
Ag3 Ag5 Ag4 61.107(15) 6_556 .
Ag3 Ag5 Ag6 119.15(2) . 6_556
Cu3 Ag5 Ag6 119.15(2) 7_565 6_556
Ag3 Ag5 Ag6 119.15(2) 7_565 6_556
Cu3 Ag5 Ag6 60.714(15) 4_455 6_556
Ag3 Ag5 Ag6 60.714(15) 4_455 6_556
Cu3 Ag5 Ag6 60.714(15) 6_556 6_556
Ag3 Ag5 Ag6 60.714(15) 6_556 6_556
Ag4 Ag5 Ag6 111.27(2) . 6_556
Ag3 Ag5 Ag6 59.573(15) . .
Cu3 Ag5 Ag6 59.573(15) 7_565 .
Ag3 Ag5 Ag6 59.573(15) 7_565 .
Cu3 Ag5 Ag6 120.570(19) 4_455 .
Ag3 Ag5 Ag6 120.570(19) 4_455 .
Cu3 Ag5 Ag6 120.570(19) 6_556 .
Ag3 Ag5 Ag6 120.570(19) 6_556 .
Ag4 Ag5 Ag6 70.312(18) . .
Ag6 Ag5 Ag6 178.42(2) 6_556 .
In2 Ag6 Ag3 145.679(14) 1_554 .
In2 Ag6 Cu3 145.679(14) 1_554 7_565
Ag3 Ag6 Cu3 59.04(2) . 7_565
In2 Ag6 Ag3 145.679(14) 1_554 7_565
Ag3 Ag6 Ag3 59.04(2) . 7_565
Cu3 Ag6 Ag3 0.00(2) 7_565 7_565
In2 Ag6 Cu5 146.14(2) 1_554 6_656
Ag3 Ag6 Cu5 57.779(15) . 6_656
Cu3 Ag6 Cu5 57.779(15) 7_565 6_656
Ag3 Ag6 Cu5 57.779(15) 7_565 6_656
In2 Ag6 Ag5 146.14(2) 1_554 6_656
Ag3 Ag6 Ag5 57.779(15) . 6_656
Cu3 Ag6 Ag5 57.779(15) 7_565 6_656
Ag3 Ag6 Ag5 57.779(15) 7_565 6_656
Cu5 Ag6 Ag5 0.000(16) 6_656 6_656
In2 Ag6 Ag5 111.42(2) 1_554 .
Ag3 Ag6 Ag5 56.171(14) . .
Cu3 Ag6 Ag5 56.171(14) 7_565 .
Ag3 Ag6 Ag5 56.171(14) 7_565 .
Cu5 Ag6 Ag5 102.437(15) 6_656 .
Ag5 Ag6 Ag5 102.437(15) 6_656 .
In2 Ag6 Eu1 75.628(11) 1_554 2_554
Ag3 Ag6 Eu1 119.634(17) . 2_554
Cu3 Ag6 Eu1 70.052(12) 7_565 2_554
Ag3 Ag6 Eu1 70.052(12) 7_565 2_554
Cu5 Ag6 Eu1 117.847(10) 6_656 2_554
Ag5 Ag6 Eu1 117.847(10) 6_656 2_554
Ag5 Ag6 Eu1 69.792(11) . 2_554
In2 Ag6 Eu1 75.628(11) 1_554 2_564
Ag3 Ag6 Eu1 70.051(12) . 2_564
Cu3 Ag6 Eu1 119.634(17) 7_565 2_564
Ag3 Ag6 Eu1 119.634(17) 7_565 2_564
Cu5 Ag6 Eu1 117.847(10) 6_656 2_564
Ag5 Ag6 Eu1 117.847(10) 6_656 2_564
Ag5 Ag6 Eu1 69.792(11) . 2_564
Eu1 Ag6 Eu1 115.970(17) 2_554 2_564
In2 Ag6 Eu1 73.783(15) 1_554 6_656
Ag3 Ag6 Eu1 119.589(17) . 6_656
Cu3 Ag6 Eu1 119.589(17) 7_565 6_656
Ag3 Ag6 Eu1 119.589(17) 7_565 6_656
Cu5 Ag6 Eu1 72.361(17) 6_656 6_656
Ag5 Ag6 Eu1 72.361(17) 6_656 6_656
Ag5 Ag6 Eu1 174.80(2) . 6_656
Eu1 Ag6 Eu1 112.363(10) 2_554 6_656
Eu1 Ag6 Eu1 112.363(10) 2_564 6_656

loop_
_geom_bond_atom_site_label_1
_geom_bond_atom_site_label_2
_geom_bond_distance
_geom_bond_site_symmetry_2
Eu1 Cu4 3.1351(4) 2_565
Eu1 Ag4 3.1351(4) 2_565
Eu1 Cu4 3.1351(4) 2
Eu1 Ag4 3.1351(4) 2
Eu1 Ag6 3.1766(4) 2
Eu1 Ag6 3.1766(4) 2_565
Eu1 Ag6 3.1768(6) 6_556
Eu1 Cu4 3.1925(6) 6_656
Eu1 Ag4 3.1925(6) 6_656
Eu1 Cu3 3.4365(5) 2_565
Eu1 Ag3 3.4365(5) 2_565
Eu1 Cu3 3.4365(5) 8_656
In2 Ag6 2.7818(6) 1_556
In2 Cu3 2.9290(6) 3_646
In2 Cu3 2.9290(6) 5_666
In2 Ag3 2.9290(6) 3_646
In2 Ag3 2.9290(6) 5_666
In2 Cu3 2.9377(6) 8_656
In2 Ag3 2.9377(6) 8_656
In2 Ag3 2.9377(6) 2_565
In2 Cu3 2.9377(6) 2_565
In2 Cu5 2.9587(4) 2
In2 Ag5 2.9587(4) 2
In2 Cu5 2.9587(4) 2_565
Ag3 Cu3 2.6425(9) 7_575
Ag3 Ag3 2.6425(9) 7_575
Ag3 Ag5 2.6828(6) .
Ag3 Cu5 2.7012(6) 6_656
Ag3 Ag5 2.7012(6) 6_656
Ag3 Cu4 2.7055(6) 2_565
Ag3 Ag4 2.7055(6) 2_565
Ag3 Cu3 2.7445(9) 7_565
Ag3 Ag3 2.7445(9) 7_565
Ag3 Ag6 2.7848(6) .
Ag3 Cu4 2.7905(6) 6_656
Ag4 Cu3 2.7055(6) 8_655
Ag4 Ag3 2.7055(6) 8_655
Ag4 Cu3 2.7055(6) 2_564
Ag4 Ag3 2.7055(6) 2_564
Ag4 Ag5 2.7863(7) .
Ag4 Cu3 2.7905(6) 6_556
Ag4 Ag3 2.7905(6) 6_556
Ag4 Cu3 2.7905(6) 4_455
Ag4 Ag3 2.7905(6) 4_455
Ag4 In2 2.9864(6) 1_554
Ag4 Cu4 3.1297(5) 5
Ag5 Cu3 2.6828(6) 7_565
Ag5 Ag3 2.6828(6) 7_565
Ag5 Cu3 2.7012(6) 4_455
Ag5 Ag3 2.7012(6) 4_455
Ag5 Cu3 2.7012(6) 6_556
Ag5 Ag3 2.7012(6) 6_556
Ag5 Ag6 2.8062(7) 6_556
Ag5 Ag6 2.9090(7) .
Ag6 In2 2.7818(6) 1_554
Ag6 Cu3 2.7848(6) 7_565
Ag6 Ag3 2.7848(6) 7_565
Ag6 Cu5 2.8062(7) 6_656
Ag6 Ag5 2.8062(7) 6_656
Ag6 Eu1 3.1766(4) 2_554
Ag6 Eu1 3.1766(4) 2_564
Ag6 Eu1 3.1768(6) 6_656
